data_4082967
loop_
_publ_author_name
'Hill, Anthony F.'
'McQueen, Caitlin M. A.'

_publ_section_title
;
 Arrested B--H Activation en Route to Installation of a PBP Pincer Ligand
 on Ruthenium and Osmium
;
_journal_issue 8
_journal_name_full Organometallics
_journal_page_first 1977
_journal_paper_doi 10.1021/om5001106
_journal_volume 33
_journal_year 2014
_chemical_formula_moiety 'C52 H50 B1 Cl1 N4 P2 Ru1'
_chemical_formula_sum 'C52 H50 B Cl N4 P2 Ru'
_chemical_formula_weight 940.28
_space_group_IT_number 2
_symmetry_cell_setting triclinic
_symmetry_space_group_name_Hall '-P 1'
_symmetry_space_group_name_H-M 'P -1'
_atom_sites_solution_hydrogens difmap
_atom_sites_solution_primary direct
_cell_angle_alpha 100.1449(16)
_cell_angle_beta 95.749(2)
_cell_angle_gamma 118.1335(17)
_cell_formula_units_Z 2
_cell_length_a 11.2613(4)
_cell_length_b 11.7881(4)
_cell_length_c 20.5180(8)
_cell_measurement_reflns_used 65516
_cell_measurement_temperature 200
_cell_measurement_theta_max 25
_cell_measurement_theta_min 2.55
_cell_volume 2311.12(15)
_computing_cell_refinement 'DENZO/SCALEPACK (Otwinowski & Minor, 1997)'
_computing_data_collection 'COLLECT (Nonius, 2001).'
_computing_data_reduction 'DENZO/SCALEPACK (Otwinowski & Minor, 1997)'
_computing_molecular_graphics 'ORTEP-3 for Windows v. 2.01'
_computing_publication_material 'CRYSTALS (Betteridge et al., 2003)'
_computing_structure_refinement 'CRYSTALS (Betteridge et al., 2003)'
_computing_structure_solution 'SIR92 (Altomare et al., 1994)'
_diffrn_ambient_temperature 200
_diffrn_measured_fraction_theta_full 0.998
_diffrn_measured_fraction_theta_max 0.998
_diffrn_measurement_device Area
_diffrn_measurement_device_type 'Nonius KappaCCD'
_diffrn_measurement_method \w
_diffrn_radiation_monochromator graphite
_diffrn_radiation_type 'Mo K\a'
_diffrn_radiation_wavelength 0.71073
_diffrn_reflns_av_R_equivalents 0.168
_diffrn_reflns_limit_h_max 13
_diffrn_reflns_limit_h_min -13
_diffrn_reflns_limit_k_max 13
_diffrn_reflns_limit_k_min -14
_diffrn_reflns_limit_l_max 24
_diffrn_reflns_limit_l_min -24
_diffrn_reflns_number 34217
_diffrn_reflns_theta_full 24.986
_diffrn_reflns_theta_max 24.986
_diffrn_reflns_theta_min 2.614
_diffrn_standards_number 0
_exptl_absorpt_coefficient_mu 0.506
_exptl_absorpt_correction_T_max 0.986
_exptl_absorpt_correction_T_min 0.925
_exptl_absorpt_correction_type multi-scan
_exptl_absorpt_process_details
;
multi-scan from symmetry-related measurements 
 Sortav (Blessing 1995)
;
_exptl_crystal_colour colourless
_exptl_crystal_density_diffrn 1.351
_exptl_crystal_density_method 'not measured'
_exptl_crystal_description prism
_exptl_crystal_F_000 972
_exptl_crystal_size_max 0.175
_exptl_crystal_size_mid 0.070
_exptl_crystal_size_min 0.040
_refine_diff_density_max 2.19
_refine_diff_density_min -3.52
_refine_ls_extinction_method None
_refine_ls_goodness_of_fit_ref 0.9970
_refine_ls_hydrogen_treatment noref
_refine_ls_matrix_type full
_refine_ls_number_parameters 550
_refine_ls_number_reflns 8093
_refine_ls_number_restraints 0
_refine_ls_R_factor_all 0.1882
_refine_ls_R_factor_gt 0.0747
_refine_ls_shift/su_max 0.0003535
_refine_ls_shift/su_mean 0.0000360
_refine_ls_structure_factor_coef Fsqd
_refine_ls_weighting_details
;
 Method= Modified Sheldrick 
 w=1/[\s^2^(F^2^) + ( 0.02P)^2^ + 3.95P] 
 ,where P=(max(Fo^2^,0) + 2Fc^2^)/3 
;
_refine_ls_weighting_scheme calc
_refine_ls_wR_factor_all 0.1269
_refine_ls_wR_factor_gt 0.0997
_refine_ls_wR_factor_ref 0.1269
_reflns_limit_h_max 13
_reflns_limit_h_min -13
_reflns_limit_k_max 13
_reflns_limit_k_min -14
_reflns_limit_l_max 24
_reflns_limit_l_min 0
_reflns_number_gt 3924
_reflns_number_total 8093
_reflns_threshold_expression I>2.0\s(I)
_oxford_diffrn_Wilson_B_factor 2.26
_oxford_diffrn_Wilson_scale 127.51
_oxford_refine_ls_r_factor_ref 0.1882
_oxford_refine_ls_scale 0.10733(3)
_oxford_reflns_number_all 8093
_oxford_reflns_threshold_expression_ref I>-10.0\s(I)
_cod_data_source_file om5001106_si_001.cif
_cod_data_source_block Compound_5
_cod_depositor_comments
;
The following automatic conversions were performed:

'_symmetry_cell_setting' value 'Triclinic' changed to 'triclinic'
according to
/usr/data/users/saulius/crontab/automatic-downloads/rss-feeds/ACS/lib/dictionaries/cif_core.dic
dictionary named 'cif_core.dic' version 2.4.2 from
2011-04-26.

'_atom_sites_solution_primary' value 'Direct' changed to
'direct' according to
/usr/data/users/saulius/crontab/automatic-downloads/rss-feeds/ACS/lib/dictionaries/cif_core.dic
dictionary named 'cif_core.dic' version 2.4.2 from 2011-04-26.

Automatic conversion script
Id: cif_fix_values 2281 2013-09-26 08:29:07Z andrius 

 Adding full bibliography for 4082965--4082967.cif.
;
_cod_original_sg_symbol_H-M 'P -1 '
_cod_original_formula_sum 'C52 H50 B1 Cl1 N4 P2 Ru1'
_cod_database_code 4082967

loop_
_symmetry_equiv_pos_as_xyz
x,y,z
-x,-y,-z

loop_
_atom_site_label
_atom_site_type_symbol
_atom_site_fract_x
_atom_site_fract_y
_atom_site_fract_z
_atom_site_U_iso_or_equiv
_atom_site_occupancy
_atom_site_adp_type
C1 C 0.8734(6) 0.2333(6) 0.1527(3) 0.0467 1.0000 Uani
C2 C 0.5856(6) 0.0523(6) 0.3104(4) 0.0491 1.0000 Uani
C3 C 0.7638(6) 0.0077(7) 0.1784(3) 0.0406 1.0000 Uani
C4 C 0.6779(6) -0.0461(7) 0.2241(3) 0.0392 1.0000 Uani
C5 C 0.6623(7) -0.1599(7) 0.2399(3) 0.0517 1.0000 Uani
C6 C 0.7306(8) -0.2213(7) 0.2117(4) 0.0596 1.0000 Uani
C7 C 0.8135(7) -0.1689(8) 0.1679(4) 0.0572 1.0000 Uani
C8 C 0.8308(7) -0.0547(7) 0.1503(3) 0.0491 1.0000 Uani
C11 C 0.7257(6) 0.3476(7) 0.0920(4) 0.0426 1.0000 Uani
C12 C 0.6588(7) 0.2301(7) 0.0417(4) 0.0500 1.0000 Uani
C13 C 0.5726(8) 0.2155(9) -0.0163(4) 0.0672 1.0000 Uani
C14 C 0.5526(8) 0.3186(11) -0.0249(4) 0.0726 1.0000 Uani
C15 C 0.6187(9) 0.4361(9) 0.0249(5) 0.0714 1.0000 Uani
C16 C 0.7024(7) 0.4503(7) 0.0827(4) 0.0579 1.0000 Uani
C21 C 0.9970(6) 0.5152(6) 0.1707(4) 0.0393 1.0000 Uani
C22 C 1.0344(7) 0.5501(7) 0.1118(4) 0.0548 1.0000 Uani
C23 C 1.1615(8) 0.6604(8) 0.1150(4) 0.0595 1.0000 Uani
C24 C 1.2521(7) 0.7362(7) 0.1757(5) 0.0605 1.0000 Uani
C25 C 1.2151(8) 0.7040(8) 0.2343(4) 0.0739 1.0000 Uani
C26 C 1.0879(7) 0.5936(7) 0.2312(4) 0.0601 1.0000 Uani
C31 C 0.6531(7) 0.2675(7) 0.4248(3) 0.0421 1.0000 Uani
C32 C 0.7696(7) 0.3887(7) 0.4581(4) 0.0519 1.0000 Uani
C33 C 0.8129(8) 0.4259(8) 0.5276(5) 0.0666 1.0000 Uani
C34 C 0.7406(9) 0.3407(9) 0.5652(4) 0.0669 1.0000 Uani
C35 C 0.6245(8) 0.2194(9) 0.5332(4) 0.0667 1.0000 Uani
C36 C 0.5803(7) 0.1835(7) 0.4644(4) 0.0543 1.0000 Uani
C41 C 0.4245(7) 0.1895(7) 0.3205(4) 0.0467 1.0000 Uani
C42 C 0.3255(8) 0.0928(7) 0.2640(4) 0.0604 1.0000 Uani
C43 C 0.1977(8) 0.0864(9) 0.2485(4) 0.0751 1.0000 Uani
C44 C 0.1702(9) 0.1735(12) 0.2871(6) 0.0866 1.0000 Uani
C45 C 0.2649(10) 0.2686(9) 0.3426(5) 0.0761 1.0000 Uani
C46 C 0.3920(7) 0.2757(7) 0.3592(4) 0.0599 1.0000 Uani
C50 C 0.5691(7) 0.3209(6) 0.2126(4) 0.0459 1.0000 Uani
C51 C 0.3532(7) 0.2794(8) 0.1343(4) 0.0479 1.0000 Uani
C52 C 0.2870(8) 0.1640(8) 0.0819(4) 0.0495 1.0000 Uani
C53 C 0.1804(8) 0.1498(8) 0.0339(4) 0.0634 1.0000 Uani
C54 C 0.1417(8) 0.2455(11) 0.0391(5) 0.0632 1.0000 Uani
C55 C 0.2077(9) 0.3545(9) 0.0921(6) 0.0729 1.0000 Uani
C56 C 0.3127(7) 0.3738(7) 0.1418(4) 0.0562 1.0000 Uani
C57 C 0.3252(8) 0.0573(8) 0.0771(4) 0.0759 1.0000 Uani
C58 C 0.0323(9) 0.2305(10) -0.0173(5) 0.1076 1.0000 Uani
C59 C 0.3820(8) 0.4930(8) 0.2025(5) 0.1021 1.0000 Uani
C60 C 0.7898(7) 0.5343(8) 0.3161(4) 0.0455 1.0000 Uani
C61 C 0.8412(8) 0.7664(8) 0.3778(4) 0.0506 1.0000 Uani
C62 C 0.7414(8) 0.7787(8) 0.4090(4) 0.0614 1.0000 Uani
C63 C 0.7678(8) 0.9074(9) 0.4362(4) 0.0593 1.0000 Uani
C64 C 0.8873(8) 1.0204(7) 0.4351(4) 0.0569 1.0000 Uani
C65 C 0.9855(8) 1.0024(7) 0.4061(4) 0.0595 1.0000 Uani
C66 C 0.9672(8) 0.8779(8) 0.3774(4) 0.0559 1.0000 Uani
C67 C 0.6109(9) 0.6558(9) 0.4120(5) 0.1079 1.0000 Uani
C68 C 0.9142(8) 1.1592(8) 0.4633(4) 0.0741 1.0000 Uani
C69 C 1.0737(8) 0.8555(8) 0.3482(4) 0.0886 1.0000 Uani
Ru1 Ru 0.73032(6) 0.34462(6) 0.26394(3) 0.0415 1.0000 Uani
Cl1 Cl 0.93725(16) 0.35122(17) 0.32492(9) 0.0515 1.0000 Uani
P1 P 0.83408(17) 0.36982(17) 0.17072(9) 0.0419 1.0000 Uani
P2 P 0.60037(17) 0.22024(18) 0.33307(9) 0.0437 1.0000 Uani
N1 N 0.7651(5) 0.1237(5) 0.1721(2) 0.0376 1.0000 Uani
N2 N 0.6284(5) 0.0394(5) 0.2463(3) 0.0382 1.0000 Uani
N4 N 0.8157(6) 0.6374(7) 0.3464(3) 0.0560 1.0000 Uani
N3 N 0.4665(7) 0.3016(6) 0.1795(3) 0.0567 1.0000 Uani
B1 B 0.6939(7) 0.1562(8) 0.2211(4) 0.0393 1.0000 Uani
H11 H 0.9629 0.2592 0.1785 0.0550 1.0000 Uiso
H12 H 0.8716 0.2074 0.1045 0.0549 1.0000 Uiso
H21 H 0.6426 0.0442 0.3446 0.0619 1.0000 Uiso
H22 H 0.4896 -0.0163 0.3051 0.0620 1.0000 Uiso
H51 H 0.6038 -0.1988 0.2687 0.0620 1.0000 Uiso
H61 H 0.7228 -0.2971 0.2232 0.0721 1.0000 Uiso
H71 H 0.8571 -0.2119 0.1488 0.0669 1.0000 Uiso
H81 H 0.8875 -0.0204 0.1205 0.0641 1.0000 Uiso
H121 H 0.6713 0.1597 0.0474 0.0640 1.0000 Uiso
H131 H 0.5274 0.1341 -0.0498 0.0790 1.0000 Uiso
H141 H 0.4944 0.3099 -0.0639 0.0890 1.0000 Uiso
H151 H 0.6081 0.5067 0.0193 0.0919 1.0000 Uiso
H161 H 0.7437 0.5302 0.1169 0.0669 1.0000 Uiso
H221 H 0.9750 0.5025 0.0705 0.0669 1.0000 Uiso
H231 H 1.1864 0.6837 0.0756 0.0720 1.0000 Uiso
H241 H 1.3382 0.8096 0.1779 0.0760 1.0000 Uiso
H251 H 1.2750 0.7555 0.2760 0.0900 1.0000 Uiso
H261 H 1.0647 0.5744 0.2720 0.0730 1.0000 Uiso
H321 H 0.8180 0.4474 0.4323 0.0640 1.0000 Uiso
H331 H 0.8910 0.5072 0.5485 0.0760 1.0000 Uiso
H341 H 0.7702 0.3648 0.6117 0.0830 1.0000 Uiso
H351 H 0.5745 0.1616 0.5585 0.0870 1.0000 Uiso
H361 H 0.5033 0.1011 0.4431 0.0641 1.0000 Uiso
H421 H 0.3441 0.0323 0.2378 0.0739 1.0000 Uiso
H431 H 0.1323 0.0237 0.2115 0.0929 1.0000 Uiso
H441 H 0.0845 0.1691 0.2765 0.1050 1.0000 Uiso
H451 H 0.2472 0.3289 0.3690 0.0940 1.0000 Uiso
H461 H 0.4550 0.3388 0.3975 0.0689 1.0000 Uiso
H531 H 0.1358 0.0732 -0.0024 0.0780 1.0000 Uiso
H551 H 0.1800 0.4174 0.0950 0.0860 1.0000 Uiso
H571 H 0.2920 0.0008 0.0320 0.1090 1.0000 Uiso
H572 H 0.4249 0.0976 0.0882 0.1090 1.0000 Uiso
H573 H 0.2871 0.0046 0.1082 0.1089 1.0000 Uiso
H581 H -0.0272 0.2571 0.0022 0.1590 1.0000 Uiso
H582 H 0.0743 0.2820 -0.0472 0.1590 1.0000 Uiso
H583 H -0.0232 0.1370 -0.0422 0.1590 1.0000 Uiso
H591 H 0.3495 0.5529 0.1966 0.1550 1.0000 Uiso
H592 H 0.4791 0.5356 0.2055 0.1550 1.0000 Uiso
H593 H 0.3602 0.4638 0.2425 0.1550 1.0000 Uiso
H631 H 0.7007 0.9187 0.4563 0.0680 1.0000 Uiso
H651 H 1.0687 1.0791 0.4081 0.0730 1.0000 Uiso
H672 H 0.5499 0.6818 0.4303 0.1570 1.0000 Uiso
H671 H 0.6346 0.6099 0.4400 0.1570 1.0000 Uiso
H673 H 0.5674 0.5998 0.3670 0.1570 1.0000 Uiso
H682 H 1.0031 1.2120 0.4922 0.1140 1.0000 Uiso
H681 H 0.8453 1.1558 0.4890 0.1141 1.0000 Uiso
H683 H 0.9084 1.1990 0.4269 0.1140 1.0000 Uiso
H692 H 1.1573 0.9382 0.3572 0.1359 1.0000 Uiso
H691 H 1.0874 0.7944 0.3679 0.1360 1.0000 Uiso
H693 H 1.0399 0.8194 0.3002 0.1360 1.0000 Uiso

loop_
_atom_site_aniso_label
_atom_site_aniso_U_11
_atom_site_aniso_U_22
_atom_site_aniso_U_33
_atom_site_aniso_U_23
_atom_site_aniso_U_13
_atom_site_aniso_U_12
C1 0.040(4) 0.045(5) 0.054(5) 0.018(4) 0.010(4) 0.018(4)
C2 0.042(4) 0.046(5) 0.054(5) 0.012(4) 0.002(4) 0.019(4)
C3 0.034(4) 0.031(5) 0.045(5) 0.001(4) 0.003(4) 0.012(4)
C4 0.033(4) 0.031(5) 0.045(5) 0.003(4) 0.002(4) 0.013(4)
C5 0.058(5) 0.027(5) 0.052(5) 0.010(4) 0.007(4) 0.007(4)
C6 0.078(6) 0.047(5) 0.067(6) 0.019(4) 0.017(5) 0.040(5)
C7 0.069(5) 0.057(6) 0.062(6) 0.017(5) 0.027(5) 0.041(5)
C8 0.054(5) 0.041(5) 0.053(5) 0.013(4) 0.010(4) 0.024(4)
C11 0.035(4) 0.041(5) 0.051(5) 0.012(4) 0.019(4) 0.017(4)
C12 0.055(5) 0.056(6) 0.043(5) 0.018(5) 0.010(4) 0.029(4)
C13 0.062(6) 0.080(7) 0.057(6) 0.013(5) 0.013(5) 0.034(5)
C14 0.055(6) 0.106(8) 0.067(7) 0.036(6) 0.010(5) 0.044(6)
C15 0.060(6) 0.086(7) 0.087(8) 0.046(6) 0.011(5) 0.045(5)
C16 0.054(5) 0.050(5) 0.075(7) 0.018(5) 0.010(5) 0.029(4)
C21 0.039(4) 0.042(5) 0.039(5) 0.007(4) 0.007(4) 0.023(4)
C22 0.043(5) 0.061(5) 0.059(6) 0.020(4) 0.003(4) 0.024(4)
C23 0.054(5) 0.050(5) 0.083(7) 0.034(5) 0.030(5) 0.024(5)
C24 0.044(5) 0.035(5) 0.094(7) 0.019(5) 0.021(5) 0.011(4)
C25 0.054(5) 0.061(6) 0.072(6) 0.007(5) 0.019(5) 0.004(5)
C26 0.051(5) 0.057(6) 0.060(6) 0.016(5) 0.022(5) 0.014(4)
C31 0.036(4) 0.050(5) 0.045(5) 0.010(4) 0.007(4) 0.026(4)
C32 0.039(5) 0.058(6) 0.051(6) 0.008(4) 0.012(4) 0.020(4)
C33 0.060(5) 0.064(6) 0.061(6) 0.007(5) 0.001(5) 0.024(5)
C34 0.073(6) 0.083(7) 0.048(6) 0.017(5) 0.013(5) 0.042(6)
C35 0.068(6) 0.083(7) 0.055(6) 0.032(5) 0.027(5) 0.035(5)
C36 0.052(5) 0.058(5) 0.047(6) 0.016(4) 0.016(4) 0.020(4)
C41 0.035(4) 0.050(5) 0.050(5) 0.015(4) 0.013(4) 0.016(4)
C42 0.051(5) 0.061(6) 0.059(6) 0.020(5) 0.011(5) 0.018(5)
C43 0.031(5) 0.107(8) 0.073(7) 0.044(6) 0.008(5) 0.016(5)
C44 0.047(6) 0.132(10) 0.113(10) 0.074(8) 0.037(6) 0.052(7)
C45 0.063(6) 0.091(7) 0.098(8) 0.043(6) 0.032(6) 0.048(6)
C46 0.041(5) 0.060(6) 0.074(6) 0.023(5) 0.017(4) 0.020(4)
C50 0.049(5) 0.035(5) 0.049(5) 0.011(4) 0.022(4) 0.015(4)
C51 0.040(5) 0.060(6) 0.054(6) 0.032(5) 0.018(4) 0.026(5)
C52 0.049(5) 0.060(6) 0.049(6) 0.018(5) 0.017(4) 0.033(5)
C53 0.055(5) 0.091(7) 0.046(6) 0.016(5) 0.014(4) 0.038(5)
C54 0.042(5) 0.102(8) 0.067(7) 0.052(6) 0.022(5) 0.040(6)
C55 0.058(6) 0.075(7) 0.108(8) 0.048(6) 0.023(6) 0.041(5)
C56 0.042(5) 0.039(5) 0.085(7) 0.027(5) 0.011(5) 0.015(4)
C57 0.073(6) 0.083(6) 0.081(7) 0.011(5) 0.019(5) 0.049(5)
C58 0.075(6) 0.190(10) 0.092(8) 0.086(7) 0.024(6) 0.075(7)
C59 0.078(6) 0.044(6) 0.160(10) -0.007(6) -0.006(6) 0.029(5)
C60 0.040(4) 0.050(6) 0.047(6) 0.019(5) 0.011(4) 0.020(4)
C61 0.064(6) 0.050(6) 0.044(5) 0.010(4) 0.005(4) 0.036(5)
C62 0.061(5) 0.043(5) 0.080(6) 0.007(5) 0.010(5) 0.029(5)
C63 0.059(5) 0.064(6) 0.056(6) 0.008(5) 0.011(4) 0.034(5)
C64 0.066(6) 0.050(6) 0.058(6) 0.014(4) 0.011(5) 0.033(5)
C65 0.067(6) 0.043(5) 0.062(6) 0.017(4) 0.010(5) 0.022(5)
C66 0.063(5) 0.053(6) 0.057(6) 0.027(5) 0.021(4) 0.028(5)
C67 0.077(6) 0.074(7) 0.162(10) 0.020(6) 0.057(6) 0.026(6)
C68 0.100(6) 0.060(6) 0.067(6) 0.006(5) 0.001(5) 0.050(5)
C69 0.089(6) 0.076(6) 0.116(8) 0.037(6) 0.065(6) 0.040(5)
Ru1 0.0339(3) 0.0396(4) 0.0471(4) 0.0109(3) 0.0094(3) 0.0153(3)
Cl1 0.0383(10) 0.0595(13) 0.0519(13) 0.0117(10) 0.0063(9) 0.0222(9)
P1 0.0390(11) 0.0390(12) 0.0466(13) 0.0138(10) 0.0112(10) 0.0172(9)
P2 0.0342(11) 0.0435(13) 0.0462(13) 0.0092(10) 0.0076(10) 0.0147(9)
N1 0.039(3) 0.031(4) 0.043(4) 0.012(3) 0.009(3) 0.017(3)
N2 0.036(3) 0.028(3) 0.039(4) 0.004(3) 0.004(3) 0.010(3)
N4 0.064(4) 0.060(5) 0.054(5) 0.018(4) 0.011(4) 0.038(4)
N3 0.044(4) 0.062(5) 0.061(5) 0.024(4) 0.011(4) 0.022(4)
B1 0.031(5) 0.041(6) 0.039(6) 0.003(4) -0.002(4) 0.016(4)

loop_
_atom_type_symbol
_atom_type_scat_dispersion_real
_atom_type_scat_dispersion_imag
_atom_type_scat_Cromer_Mann_a1
_atom_type_scat_Cromer_Mann_b1
_atom_type_scat_Cromer_Mann_a2
_atom_type_scat_Cromer_Mann_b2
_atom_type_scat_Cromer_Mann_a3
_atom_type_scat_Cromer_Mann_b3
_atom_type_scat_Cromer_Mann_a4
_atom_type_scat_Cromer_Mann_b4
_atom_type_scat_Cromer_Mann_c
_atom_type_scat_source
C 0.0033 0.0016 2.3100 20.8439 1.0200 10.2075 1.5886 0.5687 0.8650 51.6512 0.2156 'International Tables Vol C 4.2.6.8 and 6.1.1.4'
H 0.0000 0.0000 0.4930 10.5109 0.3229 26.1257 0.1402 3.1424 0.0408 57.7998 0.0030 'International Tables Vol C 4.2.6.8 and 6.1.1.4'
B 0.0013 0.0007 2.0545 23.2185 1.3326 1.0210 1.0979 60.3498 0.7068 0.1403 -0.1932 'International Tables Vol C 4.2.6.8 and 6.1.1.4'
Cl 0.1484 0.1585 11.4604 0.0104 7.1964 1.1662 6.2556 18.5194 1.6455 47.7784 -9.5574 'International Tables Vol C 4.2.6.8 and 6.1.1.4'
N 0.0061 0.0033 12.2126 0.0057 3.1322 9.8933 2.0125 28.9975 1.1663 0.5826 -11.5290 'International Tables Vol C 4.2.6.8 and 6.1.1.4'
P 0.1023 0.0942 6.4345 1.9067 4.1791 27.1570 1.7800 0.5260 1.4908 68.1645 1.1149 'International Tables Vol C 4.2.6.8 and 6.1.1.4'
Ru -1.2594 0.8363 19.2674 0.8085 12.9182 8.4347 4.8634 24.7997 1.5676 94.2928 5.3787 'International Tables Vol C 4.2.6.8 and 6.1.1.4'

loop_
_geom_angle_atom_site_label_1
_geom_angle_atom_site_label_2
_geom_angle_atom_site_label_3
_geom_angle
_geom_angle_publ_flag
P1 C1 N1 105.2(4) yes
P1 C1 H11 111.1 no
N1 C1 H11 110.9 no
P1 C1 H12 110.7 no
N1 C1 H12 110.0 no
H11 C1 H12 108.9 no
P2 C2 N2 107.1(4) yes
P2 C2 H21 110.6 no
N2 C2 H21 110.5 no
P2 C2 H22 109.2 no
N2 C2 H22 109.6 no
H21 C2 H22 109.8 no
C4 C3 C8 120.0(6) yes
C4 C3 N1 108.6(6) yes
C8 C3 N1 131.4(6) yes
C3 C4 C5 119.7(6) yes
C3 C4 N2 107.5(6) yes
C5 C4 N2 132.8(6) yes
C4 C5 C6 119.8(6) yes
C4 C5 H51 121.1 no
C6 C5 H51 119.0 no
C5 C6 C7 120.3(7) yes
C5 C6 H61 120.3 no
C7 C6 H61 119.4 no
C6 C7 C8 121.6(6) yes
C6 C7 H71 119.2 no
C8 C7 H71 119.2 no
C7 C8 C3 118.6(6) yes
C7 C8 H81 120.4 no
C3 C8 H81 120.9 no
C12 C11 C16 117.5(7) yes
C12 C11 P1 123.0(6) yes
C16 C11 P1 119.4(6) yes
C11 C12 C13 121.1(7) yes
C11 C12 H121 118.9 no
C13 C12 H121 120.0 no
C12 C13 C14 120.4(8) yes
C12 C13 H131 119.6 no
C14 C13 H131 120.0 no
C13 C14 C15 119.0(8) yes
C13 C14 H141 121.2 no
C15 C14 H141 119.8 no
C14 C15 C16 120.8(8) yes
C14 C15 H151 120.0 no
C16 C15 H151 119.2 no
C11 C16 C15 121.1(7) yes
C11 C16 H161 119.4 no
C15 C16 H161 119.5 no
C22 C21 C26 117.9(6) yes
C22 C21 P1 122.7(5) yes
C26 C21 P1 119.4(5) yes
C21 C22 C23 119.9(7) yes
C21 C22 H221 120.7 no
C23 C22 H221 119.4 no
C22 C23 C24 121.4(7) yes
C22 C23 H231 119.9 no
C24 C23 H231 118.7 no
C23 C24 C25 119.1(7) yes
C23 C24 H241 121.5 no
C25 C24 H241 119.5 no
C24 C25 C26 119.7(7) yes
C24 C25 H251 120.0 no
C26 C25 H251 120.3 no
C25 C26 C21 122.0(7) yes
C25 C26 H261 117.9 no
C21 C26 H261 120.1 no
C32 C31 C36 117.7(6) yes
C32 C31 P2 120.6(5) yes
C36 C31 P2 121.7(5) yes
C31 C32 C33 121.7(7) yes
C31 C32 H321 118.7 no
C33 C32 H321 119.6 no
C32 C33 C34 119.5(7) yes
C32 C33 H331 119.9 no
C34 C33 H331 120.6 no
C33 C34 C35 119.9(7) yes
C33 C34 H341 119.6 no
C35 C34 H341 120.5 no
C34 C35 C36 120.7(7) yes
C34 C35 H351 120.3 no
C36 C35 H351 119.0 no
C31 C36 C35 120.6(7) yes
C31 C36 H361 119.0 no
C35 C36 H361 120.3 no
C42 C41 C46 118.3(6) yes
C42 C41 P2 120.1(6) yes
C46 C41 P2 120.6(6) yes
C41 C42 C43 119.3(7) yes
C41 C42 H421 119.9 no
C43 C42 H421 120.8 no
C42 C43 C44 120.7(9) yes
C42 C43 H431 120.0 no
C44 C43 H431 119.3 no
C43 C44 C45 121.1(9) yes
C43 C44 H441 120.6 no
C45 C44 H441 118.3 no
C44 C45 C46 119.0(8) yes
C44 C45 H451 121.6 no
C46 C45 H451 119.4 no
C45 C46 C41 121.6(7) yes
C45 C46 H461 118.8 no
C41 C46 H461 119.7 no
Ru1 C50 N3 177.8(6) yes
C52 C51 C56 122.6(7) yes
C52 C51 N3 118.4(7) yes
C56 C51 N3 119.0(8) yes
C51 C52 C53 117.0(7) yes
C51 C52 C57 122.1(7) yes
C53 C52 C57 120.9(8) yes
C52 C53 C54 121.2(8) yes
C52 C53 H531 118.2 no
C54 C53 H531 120.6 no
C53 C54 C55 119.2(8) yes
C53 C54 C58 119.3(9) yes
C55 C54 C58 121.4(9) yes
C54 C55 C56 122.5(8) yes
C54 C55 H551 118.0 no
C56 C55 H551 119.5 no
C55 C56 C51 117.4(8) yes
C55 C56 C59 122.2(8) yes
C51 C56 C59 120.4(8) yes
C52 C57 H571 110.4 no
C52 C57 H572 109.8 no
H571 C57 H572 108.4 no
C52 C57 H573 110.5 no
H571 C57 H573 109.2 no
H572 C57 H573 108.5 no
C54 C58 H581 109.3 no
C54 C58 H582 110.2 no
H581 C58 H582 110.8 no
C54 C58 H583 109.1 no
H581 C58 H583 108.1 no
H582 C58 H583 109.3 no
C56 C59 H591 108.9 no
C56 C59 H592 108.6 no
H591 C59 H592 110.0 no
C56 C59 H593 109.2 no
H591 C59 H593 110.1 no
H592 C59 H593 110.0 no
Ru1 C60 N4 175.9(6) yes
C62 C61 C66 122.1(7) yes
C62 C61 N4 119.0(7) yes
C66 C61 N4 118.9(7) yes
C61 C62 C63 117.0(7) yes
C61 C62 C67 120.4(7) yes
C63 C62 C67 122.6(7) yes
C62 C63 C64 123.3(7) yes
C62 C63 H631 118.8 no
C64 C63 H631 117.9 no
C63 C64 C65 117.3(7) yes
C63 C64 C68 123.2(7) yes
C65 C64 C68 119.5(7) yes
C64 C65 C66 123.1(7) yes
C64 C65 H651 117.0 no
C66 C65 H651 119.9 no
C61 C66 C65 117.0(7) yes
C61 C66 C69 118.7(7) yes
C65 C66 C69 124.2(7) yes
C62 C67 H672 109.4 no
C62 C67 H671 108.9 no
H672 C67 H671 110.1 no
C62 C67 H673 108.7 no
H672 C67 H673 109.6 no
H671 C67 H673 110.1 no
C64 C68 H682 110.2 no
C64 C68 H681 109.6 no
H682 C68 H681 109.2 no
C64 C68 H683 109.9 no
H682 C68 H683 109.6 no
H681 C68 H683 108.4 no
C66 C69 H692 109.3 no
C66 C69 H691 108.9 no
H692 C69 H691 110.8 no
C66 C69 H693 108.0 no
H692 C69 H693 109.7 no
H691 C69 H693 110.0 no
C60 Ru1 C50 93.5(3) yes
C60 Ru1 Cl1 92.8(2) yes
C50 Ru1 Cl1 173.7(2) yes
C60 Ru1 P1 104.9(2) yes
C50 Ru1 P1 90.6(2) yes
Cl1 Ru1 P1 87.59(6) yes
C60 Ru1 P2 101.6(2) yes
C50 Ru1 P2 89.7(2) yes
Cl1 Ru1 P2 89.30(6) yes
P1 Ru1 P2 153.51(7) yes
C60 Ru1 B1 171.7(3) yes
C50 Ru1 B1 94.8(3) yes
Cl1 Ru1 B1 79.0(2) yes
P1 Ru1 B1 76.2(2) yes
P2 Ru1 B1 77.3(2) yes
C1 P1 C21 102.5(3) yes
C1 P1 C11 104.5(3) yes
C21 P1 C11 102.0(3) yes
C1 P1 Ru1 105.8(2) yes
C21 P1 Ru1 124.0(2) yes
C11 P1 Ru1 115.8(2) yes
C2 P2 C41 105.8(3) yes
C2 P2 C31 102.2(3) yes
C41 P2 C31 102.3(3) yes
C2 P2 Ru1 107.8(2) yes
C41 P2 Ru1 113.9(2) yes
C31 P2 Ru1 123.2(2) yes
C1 N1 C3 125.9(5) yes
C1 N1 B1 117.4(5) yes
C3 N1 B1 108.7(5) yes
C2 N2 C4 124.1(5) yes
C2 N2 B1 118.3(6) yes
C4 N2 B1 109.5(5) yes
C61 N4 C60 174.1(7) yes
C51 N3 C50 173.3(7) yes
N1 B1 N2 104.4(6) yes
N1 B1 Ru1 125.6(5) yes
N2 B1 Ru1 127.6(5) yes

loop_
_geom_bond_atom_site_label_1
_geom_bond_atom_site_label_2
_geom_bond_distance
_geom_bond_publ_flag
C1 P1 1.848(6) yes
C1 N1 1.451(7) yes
C1 H11 0.967 no
C1 H12 0.979 no
C2 P2 1.874(7) yes
C2 N2 1.452(7) yes
C2 H21 0.951 no
C2 H22 0.978 no
C3 C4 1.425(8) yes
C3 C8 1.380(8) yes
C3 N1 1.390(7) yes
C4 C5 1.370(9) yes
C4 N2 1.398(7) yes
C5 C6 1.385(9) yes
C5 H51 0.938 no
C6 C7 1.371(9) yes
C6 H61 0.931 no
C7 C8 1.385(9) yes
C7 H71 0.925 no
C8 H81 0.931 no
C11 C12 1.382(9) yes
C11 C16 1.394(9) yes
C11 P1 1.822(7) yes
C12 C13 1.387(10) yes
C12 H121 0.929 no
C13 C14 1.372(10) yes
C13 H131 0.944 no
C14 C15 1.376(10) yes
C14 H141 0.940 no
C15 C16 1.371(10) yes
C15 H151 0.918 no
C16 H161 0.941 no
C21 C22 1.387(9) yes
C21 C26 1.375(9) yes
C21 P1 1.827(6) yes
C22 C23 1.392(9) yes
C22 H221 0.919 no
C23 C24 1.373(10) yes
C23 H231 0.927 no
C24 C25 1.370(10) yes
C24 H241 0.936 no
C25 C26 1.394(9) yes
C25 H251 0.934 no
C26 H261 0.934 no
C31 C32 1.392(8) yes
C31 C36 1.402(8) yes
C31 P2 1.817(7) yes
C32 C33 1.379(9) yes
C32 H321 0.942 no
C33 C34 1.377(10) yes
C33 H331 0.928 no
C34 C35 1.385(10) yes
C34 H341 0.924 no
C35 C36 1.367(9) yes
C35 H351 0.934 no
C36 H361 0.931 no
C41 C42 1.401(9) yes
C41 C46 1.386(9) yes
C41 P2 1.819(7) yes
C42 C43 1.406(10) yes
C42 H421 0.933 no
C43 C44 1.355(12) yes
C43 H431 0.917 no
C44 C45 1.368(11) yes
C44 H441 0.942 no
C45 C46 1.397(10) yes
C45 H451 0.928 no
C46 H461 0.927 no
C50 Ru1 1.876(8) yes
C50 N3 1.178(8) yes
C51 C52 1.389(9) yes
C51 C56 1.380(9) yes
C51 N3 1.386(9) yes
C52 C53 1.398(9) yes
C52 C57 1.501(9) yes
C53 C54 1.380(10) yes
C53 H531 0.939 no
C54 C55 1.353(10) yes
C54 C58 1.525(10) yes
C55 C56 1.383(10) yes
C55 H551 0.926 no
C56 C59 1.513(10) yes
C57 H571 0.958 no
C57 H572 0.972 no
C57 H573 0.960 no
C58 H581 0.956 no
C58 H582 0.943 no
C58 H583 0.978 no
C59 H591 0.955 no
C59 H592 0.954 no
C59 H593 0.956 no
C60 Ru1 2.048(8) yes
C60 N4 1.146(8) yes
C61 C62 1.400(9) yes
C61 C66 1.410(9) yes
C61 N4 1.419(9) yes
C62 C63 1.394(9) yes
C62 C67 1.518(10) yes
C63 C64 1.383(9) yes
C63 H631 0.947 no
C64 C65 1.389(9) yes
C64 C68 1.506(9) yes
C65 C66 1.389(9) yes
C65 H651 0.936 no
C66 C69 1.502(9) yes
C67 H672 0.957 no
C67 H671 0.953 no
C67 H673 0.958 no
C68 H682 0.951 no
C68 H681 0.970 no
C68 H683 0.961 no
C69 H692 0.952 no
C69 H691 0.949 no
C69 H693 0.960 no
Ru1 Cl1 2.4924(18) yes
Ru1 P1 2.3307(18) yes
Ru1 P2 2.3298(18) yes
Ru1 B1 2.062(8) yes
N1 B1 1.456(8) yes
N2 B1 1.441(9) yes
